data_4347811
loop_
_publ_author_name
'Sikari, Rina'
'Sinha, Suman'
'Jash, Upasona'
'Das, Siuli'
'Brand\~ao, Paula'
'de Bruin, Bas'
'Paul, Nanda D.'

_publ_section_title
;
 Deprotonation Induced Ligand Oxidation in a Ni(II) Complex of a Redox
 Noninnocent N(1)-(2-Aminophenyl)benzene-1,2-diamine and Its Use in
 Catalytic Alcohol Oxidation.
;
_journal_issue 12
_journal_name_full 'Inorganic chemistry'
_journal_page_first 6114
_journal_page_last 6123
_journal_paper_doi 10.1021/acs.inorgchem.6b00646
_journal_volume 55
_journal_year 2016
_chemical_formula_sum 'C24 H26 Cl2 N6 Ni O8'
_chemical_formula_weight 656.12
_space_group_crystal_system tetragonal
_space_group_IT_number 114
_space_group_name_Hall 'P -4 2n'
_space_group_name_H-M_alt 'P -4 21 c'
_atom_sites_solution_hydrogens mixed
_audit_creation_method SHELXL-2013
_cell_angle_alpha 90
_cell_angle_beta 90
_cell_angle_gamma 90
_cell_formula_units_Z 4
_cell_length_a 13.6483(5)
_cell_length_b 13.6483(5)
_cell_length_c 14.6410(8)
_cell_measurement_reflns_used 512
_cell_measurement_temperature 150(2)
_cell_measurement_theta_max 26.90
_cell_measurement_theta_min 2.86
_cell_volume 2727.3(2)
_computing_structure_refinement 'SHELXL-2013 (Sheldrick, 2013)'
_diffrn_ambient_temperature 150(2)
_diffrn_measured_fraction_theta_full 0.999
_diffrn_measured_fraction_theta_max 1.000
_diffrn_measurement_device_type CCD
_diffrn_measurement_method 'omega and phi scans'
_diffrn_radiation_type MoK\a
_diffrn_radiation_wavelength 0.71073
_diffrn_reflns_av_R_equivalents 0.0490
_diffrn_reflns_av_unetI/netI 0.0265
_diffrn_reflns_Laue_measured_fraction_full 0.999
_diffrn_reflns_Laue_measured_fraction_max 1.000
_diffrn_reflns_limit_h_max 18
_diffrn_reflns_limit_h_min -18
_diffrn_reflns_limit_k_max 18
_diffrn_reflns_limit_k_min -18
_diffrn_reflns_limit_l_max 20
_diffrn_reflns_limit_l_min -20
_diffrn_reflns_number 46739
_diffrn_reflns_point_group_measured_fraction_full 1.000
_diffrn_reflns_point_group_measured_fraction_max 0.999
_diffrn_reflns_theta_full 25.242
_diffrn_reflns_theta_max 29.172
_diffrn_reflns_theta_min 2.110
_diffrn_source 'fine-focus sealed tube'
_exptl_absorpt_coefficient_mu 0.967
_exptl_absorpt_correction_type multi-scan
_exptl_crystal_colour pink
_exptl_crystal_density_diffrn 1.598
_exptl_crystal_description block
_exptl_crystal_F_000 1352
_exptl_crystal_size_max 0.240
_exptl_crystal_size_mid 0.120
_exptl_crystal_size_min 0.050
_exptl_transmission_factor_max 0.7458
_exptl_transmission_factor_min 0.6793
_refine_diff_density_max 0.556
_refine_diff_density_min -0.260
_refine_diff_density_rms 0.055
_refine_ls_abs_structure_details
;
 Flack x determined using 1347 quotients [(I+)-(I-)]/[(I+)+(I-)]
 (Parsons and Flack (2004), Acta Cryst. A60, s61).
;
_refine_ls_abs_structure_Flack 0.008(6)
_refine_ls_extinction_method none
_refine_ls_goodness_of_fit_ref 1.037
_refine_ls_hydrogen_treatment mixed
_refine_ls_matrix_type full
_refine_ls_number_parameters 206
_refine_ls_number_reflns 3693
_refine_ls_number_restraints 5
_refine_ls_restrained_S_all 1.038
_refine_ls_R_factor_all 0.0380
_refine_ls_R_factor_gt 0.0292
_refine_ls_shift/su_max 0.001
_refine_ls_shift/su_mean 0.000
_refine_ls_structure_factor_coef Fsqd
_refine_ls_weighting_details 'w=1/[\s^2^(Fo^2^)+(0.0281P)^2^+1.4319P] where P=(Fo^2^+2Fc^2^)/3'
_refine_ls_weighting_scheme calc
_refine_ls_wR_factor_gt 0.0621
_refine_ls_wR_factor_ref 0.0655
_reflns_Friedel_coverage 0.791
_reflns_Friedel_fraction_full 1.000
_reflns_Friedel_fraction_max 0.999
_reflns_number_gt 3289
_reflns_number_total 3693
_reflns_threshold_expression 'I > 2\s(I)'
_cod_data_source_file ic6b00646_si_002.cif
_cod_data_source_block f
_cod_database_code 4347811
_shelx_space_group_comment
;
The symmetry employed for this shelxl refinement is uniquely defined
by the following loop, which should always be used as a source of
symmetry information in preference to the above space-group names.
They are only intended as comments.
;
_shelx_estimated_absorpt_t_min 0.801
_shelx_estimated_absorpt_t_max 0.953
_shelxl_version_number 2013-4

loop_
_space_group_symop_operation_xyz
'x, y, z'
'-x, -y, z'
'y, -x, -z'
'-y, x, -z'
'-x+1/2, y+1/2, -z+1/2'
'x+1/2, -y+1/2, -z+1/2'
'-y+1/2, -x+1/2, z+1/2'
'y+1/2, x+1/2, z+1/2'

loop_
_atom_site_label
_atom_site_type_symbol
_atom_site_fract_x
_atom_site_fract_y
_atom_site_fract_z
_atom_site_U_iso_or_equiv
_atom_site_adp_type
_atom_site_occupancy
_atom_site_site_symmetry_order
_atom_site_calc_flag
_atom_site_refinement_flags_posn
_atom_site_refinement_flags_adp
_atom_site_refinement_flags_occupancy
Ni Ni 0.5000 0.0000 0.51035(3) 0.01321(10) Uani 1 2 d S T P
N1 N 0.60705(16) 0.11129(16) 0.52225(16) 0.0170(4) Uani 1 1 d D . .
H1A H 0.6559(18) 0.091(2) 0.5627(18) 0.019(8) Uiso 1 1 d D . .
H1B H 0.639(3) 0.122(3) 0.4662(16) 0.047(12) Uiso 1 1 d D . .
C2 C 0.5646(2) 0.19863(19) 0.56195(19) 0.0185(5) Uani 1 1 d . . .
C3 C 0.6137(2) 0.2878(2) 0.5612(2) 0.0279(6) Uani 1 1 d . . .
H3 H 0.6760 0.2932 0.5328 0.033 Uiso 1 1 calc R U .
C4 C 0.5713(3) 0.3691(2) 0.6022(3) 0.0378(8) Uani 1 1 d . . .
H4 H 0.6045 0.4303 0.6015 0.045 Uiso 1 1 calc R U .
C5 C 0.4807(2) 0.3612(2) 0.6439(2) 0.0349(8) Uani 1 1 d . . .
H5 H 0.4525 0.4167 0.6729 0.042 Uiso 1 1 calc R U .
C6 C 0.4308(2) 0.2728(2) 0.6438(2) 0.0243(6) Uani 1 1 d . . .
H6 H 0.3681 0.2679 0.6717 0.029 Uiso 1 1 calc R U .
C7 C 0.47315(19) 0.19130(19) 0.60262(18) 0.0170(5) Uani 1 1 d . . .
N8 N 0.42226(16) 0.09699(17) 0.59938(15) 0.0155(4) Uani 1 1 d D . .
H8 H 0.420(2) 0.072(2) 0.6595(11) 0.018(8) Uiso 1 1 d D . .
C9 C 0.32550(19) 0.10438(19) 0.55904(17) 0.0169(5) Uani 1 1 d . . .
C10 C 0.2411(2) 0.1171(2) 0.6106(2) 0.0240(6) Uani 1 1 d . . .
H10 H 0.2448 0.1215 0.6753 0.029 Uiso 1 1 calc R U .
C11 C 0.1508(2) 0.1234(2) 0.5663(2) 0.0291(7) Uani 1 1 d . . .
H11 H 0.0926 0.1321 0.6010 0.035 Uiso 1 1 calc R U .
C12 C 0.1456(2) 0.1170(2) 0.4721(2) 0.0297(7) Uani 1 1 d . . .
H12 H 0.0840 0.1222 0.4423 0.036 Uiso 1 1 calc R U .
C13 C 0.2297(2) 0.1031(2) 0.4210(2) 0.0246(6) Uani 1 1 d . . .
H13 H 0.2257 0.0978 0.3564 0.030 Uiso 1 1 calc R U .
C14 C 0.3198(2) 0.0969(2) 0.46422(17) 0.0190(5) Uani 1 1 d . . .
N15 N 0.41044(18) 0.07678(18) 0.41653(15) 0.0192(5) Uani 1 1 d D . .
H15A H 0.402(3) 0.044(2) 0.3612(14) 0.029(9) Uiso 1 1 d D . .
H15B H 0.440(3) 0.1351(17) 0.398(3) 0.043(11) Uiso 1 1 d D . .
Cl Cl 0.59828(5) 0.17995(5) 0.27671(4) 0.02344(15) Uani 1 1 d . . .
O101 O 0.54716(16) 0.09317(17) 0.24787(17) 0.0350(5) Uani 1 1 d . . .
O102 O 0.6233(2) 0.23707(19) 0.19840(16) 0.0489(7) Uani 1 1 d . . .
O103 O 0.5346(2) 0.23540(18) 0.33570(18) 0.0497(8) Uani 1 1 d . . .
O104 O 0.6822(2) 0.1517(3) 0.32668(19) 0.0655(10) Uani 1 1 d . . .

loop_
_atom_site_aniso_label
_atom_site_aniso_U_11
_atom_site_aniso_U_22
_atom_site_aniso_U_33
_atom_site_aniso_U_23
_atom_site_aniso_U_13
_atom_site_aniso_U_12
Ni 0.0133(2) 0.0121(2) 0.01426(18) 0.000 0.000 0.00156(17)
N1 0.0149(11) 0.0159(11) 0.0201(10) -0.0003(9) 0.0008(9) 0.0017(8)
C2 0.0193(13) 0.0154(13) 0.0207(13) -0.0015(10) -0.0047(10) 0.0025(10)
C3 0.0219(15) 0.0204(14) 0.0413(17) 0.0007(12) -0.0023(13) -0.0037(11)
C4 0.0365(19) 0.0151(15) 0.062(2) -0.0048(15) -0.0036(17) -0.0034(13)
C5 0.037(2) 0.0157(14) 0.0524(19) -0.0107(13) -0.0047(15) 0.0063(13)
C6 0.0252(15) 0.0190(14) 0.0287(15) -0.0040(11) -0.0028(12) 0.0055(11)
C7 0.0186(13) 0.0141(12) 0.0185(11) 0.0005(10) -0.0046(9) 0.0025(9)
N8 0.0152(11) 0.0145(10) 0.0166(10) 0.0011(8) 0.0003(8) 0.0024(9)
C9 0.0144(12) 0.0113(12) 0.0251(13) 0.0025(10) -0.0035(10) 0.0009(10)
C10 0.0227(15) 0.0161(14) 0.0331(15) -0.0017(11) 0.0044(12) 0.0027(11)
C11 0.0178(14) 0.0198(14) 0.0495(19) -0.0035(14) 0.0063(13) 0.0022(11)
C12 0.0171(14) 0.0197(14) 0.052(2) 0.0032(13) -0.0087(13) 0.0018(11)
C13 0.0237(15) 0.0194(14) 0.0307(15) 0.0063(12) -0.0087(12) 0.0006(11)
C14 0.0185(13) 0.0141(12) 0.0246(13) 0.0038(10) -0.0015(10) 0.0022(11)
N15 0.0200(12) 0.0207(12) 0.0167(11) 0.0027(9) -0.0009(9) 0.0012(9)
Cl 0.0287(3) 0.0252(3) 0.0165(3) -0.0005(3) 0.0006(3) -0.0109(3)
O101 0.0321(12) 0.0341(12) 0.0389(12) -0.0119(11) -0.0023(10) -0.0113(9)
O102 0.077(2) 0.0372(14) 0.0324(12) 0.0066(11) 0.0215(13) -0.0115(13)
O103 0.082(2) 0.0260(13) 0.0415(14) -0.0085(11) 0.0310(14) -0.0092(13)
O104 0.0267(13) 0.128(3) 0.0416(15) 0.0160(17) -0.0135(12) -0.0121(16)

loop_
_atom_type_symbol
_atom_type_description
_atom_type_scat_dispersion_real
_atom_type_scat_dispersion_imag
_atom_type_scat_source
C C 0.0033 0.0016 'International Tables Vol C Tables 4.2.6.8 and 6.1.1.4'
H H 0.0000 0.0000 'International Tables Vol C Tables 4.2.6.8 and 6.1.1.4'
N N 0.0061 0.0033 'International Tables Vol C Tables 4.2.6.8 and 6.1.1.4'
O O 0.0106 0.0060 'International Tables Vol C Tables 4.2.6.8 and 6.1.1.4'
Cl Cl 0.1484 0.1585 'International Tables Vol C Tables 4.2.6.8 and 6.1.1.4'
Ni Ni 0.3393 1.1124 'International Tables Vol C Tables 4.2.6.8 and 6.1.1.4'

loop_
_geom_angle_atom_site_label_1
_geom_angle_atom_site_label_2
_geom_angle_atom_site_label_3
_geom_angle
_geom_angle_site_symmetry_1
_geom_angle_site_symmetry_3
N1 Ni N1 170.55(13) . 2_655
N1 Ni N15 90.58(9) . 2_655
N1 Ni N15 95.56(9) 2_655 2_655
N1 Ni N15 95.56(9) . .
N1 Ni N15 90.58(9) 2_655 .
N15 Ni N15 99.06(13) 2_655 .
N1 Ni N8 81.26(9) . .
N1 Ni N8 92.96(9) 2_655 .
N15 Ni N8 171.21(9) 2_655 .
N15 Ni N8 78.62(8) . .
N1 Ni N8 92.96(9) . 2_655
N1 Ni N8 81.26(9) 2_655 2_655
N15 Ni N8 78.62(8) 2_655 2_655
N15 Ni N8 171.21(9) . 2_655
N8 Ni N8 104.93(12) . 2_655
C2 N1 Ni 110.37(16) . .
C2 N1 H1A 106(2) . .
Ni N1 H1A 109(2) . .
C2 N1 H1B 114(3) . .
Ni N1 H1B 111(3) . .
H1A N1 H1B 106(3) . .
C7 C2 C3 120.0(3) . .
C7 C2 N1 118.3(2) . .
C3 C2 N1 121.7(3) . .
C4 C3 C2 119.7(3) . .
C4 C3 H3 120.1 . .
C2 C3 H3 120.1 . .
C5 C4 C3 120.1(3) . .
C5 C4 H4 120.0 . .
C3 C4 H4 120.0 . .
C4 C5 C6 120.5(3) . .
C4 C5 H5 119.8 . .
C6 C5 H5 119.8 . .
C5 C6 C7 119.5(3) . .
C5 C6 H6 120.2 . .
C7 C6 H6 120.2 . .
C2 C7 C6 120.2(3) . .
C2 C7 N8 118.5(2) . .
C6 C7 N8 121.3(2) . .
C9 N8 C7 112.6(2) . .
C9 N8 Ni 104.27(16) . .
C7 N8 Ni 109.18(16) . .
C9 N8 H8 112(2) . .
C7 N8 H8 107.7(19) . .
Ni N8 H8 111(2) . .
C10 C9 C14 120.3(3) . .
C10 C9 N8 122.9(2) . .
C14 C9 N8 116.8(2) . .
C9 C10 C11 119.2(3) . .
C9 C10 H10 120.4 . .
C11 C10 H10 120.4 . .
C12 C11 C10 120.3(3) . .
C12 C11 H11 119.8 . .
C10 C11 H11 119.8 . .
C13 C12 C11 120.3(3) . .
C13 C12 H12 119.8 . .
C11 C12 H12 119.8 . .
C12 C13 C14 119.9(3) . .
C12 C13 H13 120.1 . .
C14 C13 H13 120.1 . .
C13 C14 C9 120.0(3) . .
C13 C14 N15 123.4(2) . .
C9 C14 N15 116.6(2) . .
C14 N15 Ni 105.93(16) . .
C14 N15 H15A 114(2) . .
Ni N15 H15A 113(2) . .
C14 N15 H15B 110(2) . .
Ni N15 H15B 112(2) . .
H15A N15 H15B 102(3) . .
O104 Cl O102 111.78(18) . .
O104 Cl O101 108.71(19) . .
O102 Cl O101 109.27(15) . .
O104 Cl O103 108.78(19) . .
O102 Cl O103 109.80(16) . .
O101 Cl O103 108.43(15) . .

loop_
_geom_bond_atom_site_label_1
_geom_bond_atom_site_label_2
_geom_bond_distance
_geom_bond_site_symmetry_2
Ni N1 2.115(2) .
Ni N1 2.115(2) 2_655
Ni N15 2.116(2) 2_655
Ni N15 2.116(2) .
Ni N8 2.139(2) .
Ni N8 2.140(2) 2_655
N1 C2 1.447(3) .
N1 H1A 0.935(13) .
N1 H1B 0.941(13) .
C2 C7 1.386(4) .
C2 C3 1.390(4) .
C3 C4 1.387(5) .
C3 H3 0.9500 .
C4 C5 1.383(5) .
C4 H4 0.9500 .
C5 C6 1.385(4) .
C5 H5 0.9500 .
C6 C7 1.391(4) .
C6 H6 0.9500 .
C7 N8 1.463(3) .
N8 C9 1.450(3) .
N8 H8 0.944(13) .
C9 C10 1.388(4) .
C9 C14 1.394(3) .
C10 C11 1.395(4) .
C10 H10 0.9500 .
C11 C12 1.384(5) .
C11 H11 0.9500 .
C12 C13 1.383(4) .
C12 H12 0.9500 .
C13 C14 1.385(4) .
C13 H13 0.9500 .
C14 N15 1.447(4) .
N15 H15A 0.933(13) .
N15 H15B 0.933(13) .
Cl O104 1.412(3) .
Cl O102 1.428(2) .
Cl O101 1.438(2) .
Cl O103 1.440(3) .
